data_7115734
loop_
_publ_author_name
'Louise E. Karagiannidis'
'Cally J. E. Haynes'
'Katie J. Holder'
'Isabelle L. Kirby'
'Stephen J. Moore'
'Neil J. Wells'
'Philip A. Gale'

_publ_section_title
;
 Highly effective yet simple transmembrane anion transporters based upon
 ortho-phenylenediamine bis-ureas
;
_journal_name_full Chem.Commun.
_journal_page_first 12050
_journal_paper_doi 10.1039/C4cc05519E
_journal_volume 50
_journal_year 2014
_chemical_compound_source 'Louise Karagiannidis'
_chemical_formula_moiety 'C13 H10 F10 N2 O S2, C16 H36 N, Cl'
_chemical_formula_sum 'C29 H46 Cl F10 N3 O S2'
_chemical_formula_weight 742.26
_chemical_name_systematic
;
 ?
;
_space_group_IT_number 61
_symmetry_cell_setting orthorhombic
_symmetry_space_group_name_Hall '-P 2ac 2ab'
_symmetry_space_group_name_H-M 'P b c a'
_atom_sites_solution_hydrogens geom
_atom_sites_solution_primary direct
_atom_sites_solution_secondary difmap
_audit_creation_method SHELXL-97
_cell_angle_alpha 90.00
_cell_angle_beta 90.00
_cell_angle_gamma 90.00
_cell_formula_units_Z 8
_cell_length_a 26.1622(18)
_cell_length_b 17.7752(11)
_cell_length_c 15.1251(11)
_cell_measurement_reflns_used 38046
_cell_measurement_temperature 100(2)
_cell_measurement_theta_max 27.5
_cell_measurement_theta_min 2.7
_cell_volume 7033.8(8)
_computing_cell_refinement
;
CrystalClear-SM Expert 2.0 r7 (Rigaku, 2011)
;
_computing_data_collection
;
CrystalClear-SM Expert 2.0 r7 (Rigaku, 2011)
;
_computing_data_reduction
;
CrystalClear-SM Expert 2.0 r7 (Rigaku, 2011)
;
_computing_structure_refinement 'SHELXL-97 (Sheldrick, 2008)'
_computing_structure_solution 'SHELXS-97 (Sheldrick, 1997)'
_diffrn_ambient_temperature 100(2)
_diffrn_detector 'CCD plate'
_diffrn_detector_area_resol_mean 28.5714
_diffrn_detector_type 'Rigaku HG Saturn724+ (2x2 bin mode)'
_diffrn_measured_fraction_theta_full 0.996
_diffrn_measured_fraction_theta_max 0.996
_diffrn_measurement_device 'four-circle \k diffractometer'
_diffrn_measurement_device_type 'Rigaku AFC12 (Right)'
_diffrn_measurement_method 'profile data from \w-scans'
_diffrn_measurement_specimen_support Loop
_diffrn_radiation_collimation 'Confocal mirrors, HF Varimax '
_diffrn_radiation_type MoK\a
_diffrn_radiation_wavelength 0.71075
_diffrn_reflns_av_R_equivalents 0.0561
_diffrn_reflns_av_sigmaI/netI 0.0390
_diffrn_reflns_limit_h_max 32
_diffrn_reflns_limit_h_min -33
_diffrn_reflns_limit_k_max 23
_diffrn_reflns_limit_k_min -22
_diffrn_reflns_limit_l_max 13
_diffrn_reflns_limit_l_min -19
_diffrn_reflns_number 44323
_diffrn_reflns_theta_full 27.48
_diffrn_reflns_theta_max 27.48
_diffrn_reflns_theta_min 2.93
_diffrn_source 'Rotating Anode'
_diffrn_source_current 55.0
_diffrn_source_power 2.475
_diffrn_source_voltage 45.0
_exptl_absorpt_coefficient_mu 0.308
_exptl_absorpt_correction_T_max 0.9848
_exptl_absorpt_correction_T_min 0.9523
_exptl_absorpt_correction_type multi-scan
_exptl_absorpt_process_details
;
Jacobson, R. (1998). REQAB. Private communication to the 
Rigaku Corporation, Tokyo, Japan.
;
_exptl_crystal_colour colourless
_exptl_crystal_density_diffrn 1.402
_exptl_crystal_density_method 'not measured'
_exptl_crystal_description Block
_exptl_crystal_F_000 3104
_exptl_crystal_size_max 0.16
_exptl_crystal_size_mid 0.10
_exptl_crystal_size_min 0.05
_refine_diff_density_max 0.368
_refine_diff_density_min -0.397
_refine_diff_density_rms 0.051
_refine_ls_extinction_method none
_refine_ls_goodness_of_fit_ref 0.990
_refine_ls_hydrogen_treatment constr
_refine_ls_matrix_type full
_refine_ls_number_parameters 415
_refine_ls_number_reflns 8032
_refine_ls_number_restraints 0
_refine_ls_restrained_S_all 0.990
_refine_ls_R_factor_all 0.0524
_refine_ls_R_factor_gt 0.0334
_refine_ls_shift/su_max 0.001
_refine_ls_shift/su_mean 0.000
_refine_ls_structure_factor_coef Fsqd
_refine_ls_weighting_details 'calc w=1/[\s^2^(Fo^2^)+(0.0486P)^2^+0.0000P] where P=(Fo^2^+2Fc^2^)/3'
_refine_ls_weighting_scheme calc
_refine_ls_wR_factor_gt 0.0804
_refine_ls_wR_factor_ref 0.0858
_reflns_number_gt 5948
_reflns_number_total 8032
_reflns_threshold_expression >2\s(I)
_cod_data_source_file c4cc05519e2.cif
_cod_data_source_block shelxa
_cod_original_sg_symbol_H-M Pbca
_cod_database_code 7115734

loop_
_symmetry_equiv_pos_as_xyz
'x, y, z'
'-x+1/2, -y, z+1/2'
'x+1/2, -y+1/2, -z'
'-x, y+1/2, -z+1/2'
'-x, -y, -z'
'x-1/2, y, -z-1/2'
'-x-1/2, y-1/2, z'
'x, -y-1/2, z-1/2'

loop_
_atom_site_label
_atom_site_type_symbol
_atom_site_fract_x
_atom_site_fract_y
_atom_site_fract_z
_atom_site_U_iso_or_equiv
_atom_site_adp_type
_atom_site_occupancy
_atom_site_symmetry_multiplicity
_atom_site_calc_flag
_atom_site_refinement_flags
C1 C 0.48883(5) 0.22744(8) 0.38210(10) 0.0176(3) Uani 1 1 d .
C2 C 0.46004(6) 0.16372(8) 0.40021(10) 0.0207(3) Uani 1 1 d .
H2 H 0.4767 0.1172 0.4115 0.025 Uiso 1 1 calc R
C3 C 0.40735(6) 0.16758(8) 0.40188(10) 0.0206(3) Uani 1 1 d .
H3 H 0.3879 0.1238 0.4146 0.025 Uiso 1 1 calc R
C4 C 0.38255(6) 0.23587(8) 0.38484(10) 0.0181(3) Uani 1 1 d .
C5 C 0.41206(6) 0.29958(8) 0.36759(10) 0.0202(3) Uani 1 1 d .
H5 H 0.3956 0.3463 0.3565 0.024 Uiso 1 1 calc R
C6 C 0.46483(6) 0.29590(8) 0.36641(10) 0.0199(3) Uani 1 1 d .
H6 H 0.4845 0.3398 0.3550 0.024 Uiso 1 1 calc R
C7 C 0.29396(5) 0.18792(8) 0.38137(9) 0.0176(3) Uani 1 1 d .
C8 C 0.19998(5) 0.17282(8) 0.38628(9) 0.0157(3) Uani 1 1 d .
C9 C 0.19863(6) 0.09408(8) 0.38451(9) 0.0176(3) Uani 1 1 d .
H9 H 0.2296 0.0662 0.3840 0.021 Uiso 1 1 calc R
C10 C 0.15203(6) 0.05694(8) 0.38349(9) 0.0183(3) Uani 1 1 d .
H10 H 0.1512 0.0035 0.3817 0.022 Uiso 1 1 calc R
C11 C 0.10676(6) 0.09719(8) 0.38509(9) 0.0173(3) Uani 1 1 d .
C12 C 0.10741(6) 0.17535(8) 0.38842(10) 0.0191(3) Uani 1 1 d .
H12 H 0.0763 0.2029 0.3902 0.023 Uiso 1 1 calc R
C13 C 0.15382(6) 0.21264(8) 0.38911(9) 0.0184(3) Uani 1 1 d .
H13 H 0.1544 0.2660 0.3915 0.022 Uiso 1 1 calc R
C51 C 0.17841(6) 0.39842(8) 0.13211(10) 0.0171(3) Uani 1 1 d .
H51A H 0.1938 0.4069 0.0731 0.020 Uiso 1 1 calc R
H51B H 0.1428 0.3812 0.1228 0.020 Uiso 1 1 calc R
C52 C 0.20801(6) 0.33574(8) 0.17812(10) 0.0181(3) Uani 1 1 d .
H52A H 0.1852 0.3089 0.2198 0.022 Uiso 1 1 calc R
H52B H 0.2366 0.3576 0.2124 0.022 Uiso 1 1 calc R
C53 C 0.22883(6) 0.28056(8) 0.10963(10) 0.0196(3) Uani 1 1 d .
H53A H 0.2004 0.2630 0.0718 0.023 Uiso 1 1 calc R
H53B H 0.2537 0.3070 0.0713 0.023 Uiso 1 1 calc R
C54 C 0.25460(7) 0.21312(9) 0.15132(11) 0.0295(4) Uani 1 1 d .
H54A H 0.2672 0.1795 0.1048 0.044 Uiso 1 1 calc R
H54B H 0.2300 0.1861 0.1884 0.044 Uiso 1 1 calc R
H54C H 0.2834 0.2301 0.1878 0.044 Uiso 1 1 calc R
C55 C 0.23121(5) 0.50190(8) 0.19822(10) 0.0170(3) Uani 1 1 d .
H55A H 0.2289 0.5551 0.2170 0.020 Uiso 1 1 calc R
H55B H 0.2461 0.4730 0.2479 0.020 Uiso 1 1 calc R
C56 C 0.26741(6) 0.49694(9) 0.11996(10) 0.0230(3) Uani 1 1 d .
H56A H 0.2551 0.5303 0.0721 0.028 Uiso 1 1 calc R
H56B H 0.2678 0.4448 0.0971 0.028 Uiso 1 1 calc R
C57 C 0.32157(6) 0.51988(10) 0.14618(12) 0.0318(4) Uani 1 1 d .
H57A H 0.3216 0.5730 0.1658 0.038 Uiso 1 1 calc R
H57B H 0.3332 0.4884 0.1963 0.038 Uiso 1 1 calc R
C58 C 0.35818(8) 0.51068(14) 0.06925(15) 0.0558(6) Uani 1 1 d .
H58A H 0.3926 0.5258 0.0876 0.084 Uiso 1 1 calc R
H58B H 0.3470 0.5424 0.0199 0.084 Uiso 1 1 calc R
H58C H 0.3586 0.4579 0.0505 0.084 Uiso 1 1 calc R
C59 C 0.14791(6) 0.52767(8) 0.12240(9) 0.0180(3) Uani 1 1 d .
H59A H 0.1701 0.5413 0.0719 0.022 Uiso 1 1 calc R
H59B H 0.1177 0.5012 0.0981 0.022 Uiso 1 1 calc R
C60 C 0.12979(6) 0.59967(8) 0.16585(10) 0.0190(3) Uani 1 1 d .
H60A H 0.1585 0.6236 0.1978 0.023 Uiso 1 1 calc R
H60B H 0.1026 0.5881 0.2093 0.023 Uiso 1 1 calc R
C61 C 0.10921(6) 0.65347(9) 0.09569(10) 0.0240(3) Uani 1 1 d .
H61A H 0.1370 0.6657 0.0536 0.029 Uiso 1 1 calc R
H61B H 0.0817 0.6281 0.0622 0.029 Uiso 1 1 calc R
C62 C 0.08841(7) 0.72608(9) 0.13501(12) 0.0329(4) Uani 1 1 d .
H62A H 0.0759 0.7587 0.0874 0.049 Uiso 1 1 calc R
H62B H 0.1157 0.7519 0.1675 0.049 Uiso 1 1 calc R
H62C H 0.0602 0.7144 0.1755 0.049 Uiso 1 1 calc R
C63 C 0.15196(5) 0.46369(8) 0.27089(9) 0.0163(3) Uani 1 1 d .
H63A H 0.1524 0.5130 0.3014 0.020 Uiso 1 1 calc R
H63B H 0.1727 0.4284 0.3066 0.020 Uiso 1 1 calc R
C64 C 0.09721(6) 0.43505(9) 0.26822(10) 0.0210(3) Uani 1 1 d .
H64A H 0.0968 0.3827 0.2458 0.025 Uiso 1 1 calc R
H64B H 0.0769 0.4665 0.2272 0.025 Uiso 1 1 calc R
C65 C 0.07315(6) 0.43741(9) 0.35985(10) 0.0246(3) Uani 1 1 d .
H65A H 0.0932 0.4049 0.4002 0.030 Uiso 1 1 calc R
H65B H 0.0749 0.4895 0.3828 0.030 Uiso 1 1 calc R
C66 C 0.01788(6) 0.41150(11) 0.35998(12) 0.0358(4) Uani 1 1 d .
H66A H 0.0043 0.4141 0.4203 0.054 Uiso 1 1 calc R
H66B H 0.0160 0.3595 0.3385 0.054 Uiso 1 1 calc R
H66C H -0.0023 0.4442 0.3212 0.054 Uiso 1 1 calc R
Cl1 Cl 0.265495(15) 0.39272(2) 0.40593(3) 0.02229(9) Uani 1 1 d .
F1 F 0.55940(3) 0.25115(5) 0.27980(6) 0.0268(2) Uani 1 1 d .
F2 F 0.56453(3) 0.30430(5) 0.41361(6) 0.0270(2) Uani 1 1 d .
F3 F 0.61773(3) 0.21540(6) 0.37510(7) 0.0330(2) Uani 1 1 d .
F4 F 0.56036(3) 0.19047(6) 0.47730(6) 0.0305(2) Uani 1 1 d .
F5 F 0.55617(3) 0.13731(5) 0.34351(7) 0.0285(2) Uani 1 1 d .
F6 F 0.02551(3) 0.09139(5) 0.46583(6) 0.0283(2) Uani 1 1 d .
F7 F 0.02082(3) 0.10790(6) 0.32008(7) 0.0334(2) Uani 1 1 d .
F8 F -0.00609(3) 0.00333(5) 0.38018(6) 0.0291(2) Uani 1 1 d .
F9 F 0.06334(4) -0.00017(6) 0.29873(6) 0.0333(2) Uani 1 1 d .
F10 F 0.06731(3) -0.01688(5) 0.44549(6) 0.0273(2) Uani 1 1 d .
N1 N 0.32954(5) 0.24469(7) 0.38641(8) 0.0203(3) Uani 1 1 d .
H1A H 0.3178 0.2909 0.3911 0.024 Uiso 1 1 calc R
N2 N 0.24499(5) 0.21502(7) 0.38708(8) 0.0166(3) Uani 1 1 d .
H2A H 0.2416 0.2641 0.3917 0.020 Uiso 1 1 calc R
N50 N 0.17707(4) 0.47277(6) 0.18109(8) 0.0153(2) Uani 1 1 d .
O1 O 0.30477(4) 0.12150(6) 0.37202(8) 0.0255(3) Uani 1 1 d .
S1 S 0.557169(14) 0.22083(2) 0.37866(3) 0.02083(9) Uani 1 1 d .
S2 S 0.046857(14) 0.04782(2) 0.38266(2) 0.01998(9) Uani 1 1 d .

loop_
_atom_site_aniso_label
_atom_site_aniso_U_11
_atom_site_aniso_U_22
_atom_site_aniso_U_33
_atom_site_aniso_U_23
_atom_site_aniso_U_13
_atom_site_aniso_U_12
C1 0.0130(7) 0.0208(7) 0.0191(7) -0.0025(6) -0.0004(6) -0.0041(5)
C2 0.0207(8) 0.0167(7) 0.0246(8) 0.0020(6) -0.0027(6) -0.0016(6)
C3 0.0194(8) 0.0157(7) 0.0266(8) 0.0012(6) -0.0004(6) -0.0045(6)
C4 0.0163(7) 0.0194(7) 0.0187(7) -0.0024(6) 0.0006(6) -0.0021(6)
C5 0.0220(8) 0.0147(7) 0.0240(8) 0.0001(6) -0.0001(6) -0.0007(6)
C6 0.0207(8) 0.0169(7) 0.0220(8) -0.0012(6) 0.0021(6) -0.0050(6)
C7 0.0176(7) 0.0180(7) 0.0172(7) -0.0030(6) 0.0019(6) -0.0019(6)
C8 0.0177(7) 0.0172(7) 0.0121(7) -0.0009(6) 0.0008(5) -0.0032(5)
C9 0.0172(7) 0.0179(7) 0.0179(7) -0.0018(6) 0.0013(6) 0.0007(5)
C10 0.0207(8) 0.0166(7) 0.0176(7) -0.0026(6) 0.0009(6) -0.0022(6)
C11 0.0156(7) 0.0219(7) 0.0145(7) 0.0017(6) 0.0004(6) -0.0042(6)
C12 0.0171(7) 0.0209(7) 0.0194(7) 0.0029(6) 0.0009(6) 0.0021(6)
C13 0.0206(8) 0.0161(7) 0.0184(7) 0.0014(6) 0.0010(6) -0.0001(6)
C51 0.0201(7) 0.0144(7) 0.0167(7) -0.0021(6) -0.0014(6) -0.0015(6)
C52 0.0215(8) 0.0142(7) 0.0185(7) -0.0009(6) -0.0007(6) 0.0001(6)
C53 0.0206(8) 0.0194(7) 0.0186(7) -0.0008(6) 0.0013(6) 0.0012(6)
C54 0.0387(10) 0.0243(9) 0.0256(9) -0.0017(7) 0.0004(7) 0.0106(7)
C55 0.0170(7) 0.0153(7) 0.0187(7) -0.0009(6) -0.0015(6) -0.0031(5)
C56 0.0223(8) 0.0257(8) 0.0209(8) 0.0001(7) 0.0026(6) -0.0060(6)
C57 0.0225(9) 0.0366(10) 0.0363(10) -0.0107(8) 0.0075(7) -0.0083(7)
C58 0.0340(11) 0.0772(16) 0.0561(14) -0.0255(13) 0.0205(10) -0.0249(11)
C59 0.0218(8) 0.0176(7) 0.0146(7) 0.0021(6) -0.0033(6) 0.0010(6)
C60 0.0222(8) 0.0168(7) 0.0179(7) 0.0022(6) -0.0018(6) 0.0010(6)
C61 0.0289(9) 0.0215(8) 0.0214(8) 0.0024(6) -0.0015(6) 0.0047(6)
C62 0.0441(11) 0.0218(8) 0.0328(10) 0.0023(7) -0.0017(8) 0.0099(7)
C63 0.0184(7) 0.0160(7) 0.0144(7) 0.0005(6) -0.0002(6) -0.0009(5)
C64 0.0204(8) 0.0226(8) 0.0201(8) 0.0019(6) -0.0023(6) -0.0033(6)
C65 0.0219(8) 0.0286(9) 0.0234(8) 0.0038(7) 0.0025(6) -0.0008(6)
C66 0.0209(9) 0.0544(12) 0.0320(10) 0.0132(9) 0.0025(7) -0.0006(8)
Cl1 0.0247(2) 0.01529(17) 0.0268(2) 0.00038(15) -0.00391(15) 0.00080(14)
F1 0.0246(5) 0.0318(5) 0.0239(5) 0.0011(4) 0.0060(4) -0.0016(4)
F2 0.0209(5) 0.0267(5) 0.0333(5) -0.0066(4) 0.0007(4) -0.0096(4)
F3 0.0146(5) 0.0377(6) 0.0468(6) 0.0000(5) 0.0005(4) -0.0031(4)
F4 0.0236(5) 0.0399(6) 0.0280(5) 0.0084(5) -0.0084(4) -0.0053(4)
F5 0.0217(5) 0.0215(5) 0.0422(6) -0.0045(4) -0.0022(4) 0.0021(4)
F6 0.0218(5) 0.0336(5) 0.0295(5) -0.0046(4) 0.0094(4) -0.0065(4)
F7 0.0203(5) 0.0433(6) 0.0367(6) 0.0182(5) -0.0089(4) -0.0055(4)
F8 0.0184(5) 0.0373(5) 0.0317(5) 0.0018(4) -0.0026(4) -0.0126(4)
F9 0.0290(5) 0.0441(6) 0.0267(5) -0.0144(5) 0.0024(4) -0.0138(4)
F10 0.0231(5) 0.0248(5) 0.0339(5) 0.0090(4) -0.0043(4) -0.0072(4)
N1 0.0171(6) 0.0133(6) 0.0305(7) -0.0019(5) 0.0016(5) -0.0019(5)
N2 0.0155(6) 0.0132(6) 0.0209(6) -0.0015(5) 0.0017(5) -0.0014(4)
N50 0.0171(6) 0.0137(6) 0.0150(6) 0.0007(5) -0.0004(5) -0.0009(5)
O1 0.0162(5) 0.0174(5) 0.0428(7) -0.0083(5) 0.0027(5) -0.0013(4)
S1 0.01608(18) 0.02238(19) 0.0240(2) -0.00053(16) -0.00053(15) -0.00356(14)
S2 0.01628(18) 0.02464(19) 0.01902(18) 0.00152(16) -0.00159(14) -0.00532(14)

loop_
_atom_type_symbol
_atom_type_description
_atom_type_scat_dispersion_real
_atom_type_scat_dispersion_imag
_atom_type_scat_source
C C 0.0033 0.0016 'International Tables Vol C Tables 4.2.6.8 and 6.1.1.4'
Cl Cl 0.1484 0.1585 'International Tables Vol C Tables 4.2.6.8 and 6.1.1.4'
F F 0.0171 0.0103 'International Tables Vol C Tables 4.2.6.8 and 6.1.1.4'
N N 0.0061 0.0033 'International Tables Vol C Tables 4.2.6.8 and 6.1.1.4'
O O 0.0106 0.0060 'International Tables Vol C Tables 4.2.6.8 and 6.1.1.4'
S S 0.1246 0.1234 'International Tables Vol C Tables 4.2.6.8 and 6.1.1.4'
H H 0.0000 0.0000 'International Tables Vol C Tables 4.2.6.8 and 6.1.1.4'

loop_
_geom_angle_atom_site_label_1
_geom_angle_atom_site_label_2
_geom_angle_atom_site_label_3
_geom_angle
C2 C1 C6 120.21(14)
C2 C1 S1 119.57(12)
C6 C1 S1 120.21(11)
C3 C2 C1 120.34(14)
C3 C2 H2 119.8
C1 C2 H2 119.8
C2 C3 C4 120.16(14)
C2 C3 H3 119.9
C4 C3 H3 119.9
C5 C4 N1 117.51(13)
C5 C4 C3 118.79(14)
N1 C4 C3 123.68(13)
C6 C5 C4 121.11(14)
C6 C5 H5 119.4
C4 C5 H5 119.4
C5 C6 C1 119.38(13)
C5 C6 H6 120.3
C1 C6 H6 120.3
O1 C7 N2 124.25(13)
O1 C7 N1 123.95(13)
N2 C7 N1 111.80(13)
N2 C8 C9 123.95(13)
N2 C8 C13 117.09(13)
C9 C8 C13 118.94(13)
C10 C9 C8 119.90(14)
C10 C9 H9 120.1
C8 C9 H9 120.1
C11 C10 C9 120.41(13)
C11 C10 H10 119.8
C9 C10 H10 119.8
C10 C11 C12 120.44(13)
C10 C11 S2 119.58(11)
C12 C11 S2 119.98(11)
C13 C12 C11 119.34(14)
C13 C12 H12 120.3
C11 C12 H12 120.3
C12 C13 C8 120.96(13)
C12 C13 H13 119.5
C8 C13 H13 119.5
N50 C51 C52 115.20(11)
N50 C51 H51A 108.5
C52 C51 H51A 108.5
N50 C51 H51B 108.5
C52 C51 H51B 108.5
H51A C51 H51B 107.5
C51 C52 C53 109.93(12)
C51 C52 H52A 109.7
C53 C52 H52A 109.7
C51 C52 H52B 109.7
C53 C52 H52B 109.7
H52A C52 H52B 108.2
C54 C53 C52 112.65(13)
C54 C53 H53A 109.1
C52 C53 H53A 109.1
C54 C53 H53B 109.1
C52 C53 H53B 109.1
H53A C53 H53B 107.8
C53 C54 H54A 109.5
C53 C54 H54B 109.5
H54A C54 H54B 109.5
C53 C54 H54C 109.5
H54A C54 H54C 109.5
H54B C54 H54C 109.5
C56 C55 N50 115.20(12)
C56 C55 H55A 108.5
N50 C55 H55A 108.5
C56 C55 H55B 108.5
N50 C55 H55B 108.5
H55A C55 H55B 107.5
C55 C56 C57 111.15(13)
C55 C56 H56A 109.4
C57 C56 H56A 109.4
C55 C56 H56B 109.4
C57 C56 H56B 109.4
H56A C56 H56B 108.0
C58 C57 C56 110.99(15)
C58 C57 H57A 109.4
C56 C57 H57A 109.4
C58 C57 H57B 109.4
C56 C57 H57B 109.4
H57A C57 H57B 108.0
C57 C58 H58A 109.5
C57 C58 H58B 109.5
H58A C58 H58B 109.5
C57 C58 H58C 109.5
H58A C58 H58C 109.5
H58B C58 H58C 109.5
C60 C59 N50 116.42(12)
C60 C59 H59A 108.2
N50 C59 H59A 108.2
C60 C59 H59B 108.2
N50 C59 H59B 108.2
H59A C59 H59B 107.3
C59 C60 C61 109.76(12)
C59 C60 H60A 109.7
C61 C60 H60A 109.7
C59 C60 H60B 109.7
C61 C60 H60B 109.7
H60A C60 H60B 108.2
C62 C61 C60 112.69(13)
C62 C61 H61A 109.1
C60 C61 H61A 109.1
C62 C61 H61B 109.1
C60 C61 H61B 109.1
H61A C61 H61B 107.8
C61 C62 H62A 109.5
C61 C62 H62B 109.5
H62A C62 H62B 109.5
C61 C62 H62C 109.5
H62A C62 H62C 109.5
H62B C62 H62C 109.5
N50 C63 C64 114.82(11)
N50 C63 H63A 108.6
C64 C63 H63A 108.6
N50 C63 H63B 108.6
C64 C63 H63B 108.6
H63A C63 H63B 107.5
C63 C64 C65 110.85(12)
C63 C64 H64A 109.5
C65 C64 H64A 109.5
C63 C64 H64B 109.5
C65 C64 H64B 109.5
H64A C64 H64B 108.1
C66 C65 C64 112.75(13)
C66 C65 H65A 109.0
C64 C65 H65A 109.0
C66 C65 H65B 109.0
C64 C65 H65B 109.0
H65A C65 H65B 107.8
C65 C66 H66A 109.5
C65 C66 H66B 109.5
H66A C66 H66B 109.5
C65 C66 H66C 109.5
H66A C66 H66C 109.5
H66B C66 H66C 109.5
C7 N1 C4 126.12(13)
C7 N1 H1A 116.9
C4 N1 H1A 116.9
C7 N2 C8 126.77(12)
C7 N2 H2A 116.6
C8 N2 H2A 116.6
C51 N50 C63 110.78(10)
C51 N50 C59 106.57(10)
C63 N50 C59 111.89(11)
C51 N50 C55 110.89(11)
C63 N50 C55 106.57(10)
C59 N50 C55 110.20(10)
F5 S1 F2 173.98(5)
F5 S1 F3 87.02(5)
F2 S1 F3 86.97(5)
F5 S1 F4 89.88(5)
F2 S1 F4 89.91(5)
F3 S1 F4 87.64(5)
F5 S1 F1 90.15(5)
F2 S1 F1 89.53(5)
F3 S1 F1 87.26(5)
F4 S1 F1 174.89(5)
F5 S1 C1 93.15(6)
F2 S1 C1 92.86(6)
F3 S1 C1 179.60(7)
F4 S1 C1 92.72(6)
F1 S1 C1 92.38(6)
F6 S2 F7 89.62(6)
F6 S2 F10 89.86(5)
F7 S2 F10 173.93(5)
F6 S2 F9 174.58(5)
F7 S2 F9 90.07(6)
F10 S2 F9 89.87(6)
F6 S2 F8 87.41(5)
F7 S2 F8 86.94(5)
F10 S2 F8 86.99(5)
F9 S2 F8 87.17(5)
F6 S2 C11 93.02(6)
F7 S2 C11 93.33(6)
F10 S2 C11 92.73(6)
F9 S2 C11 92.41(6)
F8 S2 C11 179.49(7)

loop_
_geom_bond_atom_site_label_1
_geom_bond_atom_site_label_2
_geom_bond_distance
C1 C2 1.388(2)
C1 C6 1.390(2)
C1 S1 1.7926(15)
C2 C3 1.380(2)
C2 H2 0.9500
C3 C4 1.400(2)
C3 H3 0.9500
C4 C5 1.395(2)
C4 N1 1.3958(19)
C5 C6 1.382(2)
C5 H5 0.9500
C6 H6 0.9500
C7 O1 1.2223(18)
C7 N2 1.3713(18)
C7 N1 1.3750(18)
C8 N2 1.3962(17)
C8 C9 1.4002(19)
C8 C13 1.401(2)
C9 C10 1.387(2)
C9 H9 0.9500
C10 C11 1.384(2)
C10 H10 0.9500
C11 C12 1.390(2)
C11 S2 1.7964(15)
C12 C13 1.383(2)
C12 H12 0.9500
C13 H13 0.9500
C51 N50 1.5154(17)
C51 C52 1.5250(19)
C51 H51A 0.9900
C51 H51B 0.9900
C52 C53 1.5271(19)
C52 H52A 0.9900
C52 H52B 0.9900
C53 C54 1.513(2)
C53 H53A 0.9900
C53 H53B 0.9900
C54 H54A 0.9800
C54 H54B 0.9800
C54 H54C 0.9800
C55 C56 1.519(2)
C55 N50 1.5300(18)
C55 H55A 0.9900
C55 H55B 0.9900
C56 C57 1.527(2)
C56 H56A 0.9900
C56 H56B 0.9900
C57 C58 1.516(2)
C57 H57A 0.9900
C57 H57B 0.9900
C58 H58A 0.9800
C58 H58B 0.9800
C58 H58C 0.9800
C59 C60 1.5148(19)
C59 N50 1.5239(17)
C59 H59A 0.9900
C59 H59B 0.9900
C60 C61 1.527(2)
C60 H60A 0.9900
C60 H60B 0.9900
C61 C62 1.522(2)
C61 H61A 0.9900
C61 H61B 0.9900
C62 H62A 0.9800
C62 H62B 0.9800
C62 H62C 0.9800
C63 N50 1.5174(18)
C63 C64 1.5207(19)
C63 H63A 0.9900
C63 H63B 0.9900
C64 C65 1.523(2)
C64 H64A 0.9900
C64 H64B 0.9900
C65 C66 1.518(2)
C65 H65A 0.9900
C65 H65B 0.9900
C66 H66A 0.9800
C66 H66B 0.9800
C66 H66C 0.9800
F1 S1 1.5905(10)
F2 S1 1.5868(10)
F3 S1 1.5883(10)
F4 S1 1.5887(10)
F5 S1 1.5770(9)
F6 S2 1.5792(10)
F7 S2 1.5812(10)
F8 S2 1.5957(9)
F9 S2 1.5891(10)
F10 S2 1.5850(10)
N1 H1A 0.8800
N2 H2A 0.8800

loop_
_geom_hbond_atom_site_label_D
_geom_hbond_atom_site_label_H
_geom_hbond_atom_site_label_A
_geom_hbond_distance_DH
_geom_hbond_distance_HA
_geom_hbond_distance_DA
_geom_hbond_angle_DHA
N1 H1A Cl1 0.88 2.28 3.1334(13) 163.4
N2 H2A Cl1 0.88 2.38 3.2165(12) 158.9
